data_4030899
loop_
_publ_author_name
'Rumpf, C.'
'Tillinski, R.'
'Nather, C.'
'Durichen, P.'
'Jeb, I.'
'Bensch, W.'

_publ_section_title
;
 Synthesis, crystal structures and optical properties of new quaternary
 chalcogenides of Va metals : Rb2CuVS4, K2CuVSe4, Rb2CuNbSe4, Cs2CuNbSe4
 and Rb2CuNbS4
;
_journal_name_full 'European Journal of Solid State and Inorganic Chemistry'
_journal_page_first 1187
_journal_page_last 1198
_journal_volume 34
_journal_year 1997
_chemical_formula_sum 'Cu Rb2 S4 V'
_chemical_formula_weight 413.71
_space_group_IT_number 70
_symmetry_cell_setting orthorhombic
_symmetry_Int_Tables_number 70
_symmetry_space_group_name_Hall '-F 2uv 2vw'
_symmetry_space_group_name_H-M 'F d d d :2'
_cell_angle_alpha 90
_cell_angle_beta 90
_cell_angle_gamma 90
_cell_formula_units_Z 8
_cell_length_a 5.448(1)
_cell_length_b 13.310(2)
_cell_length_c 23.431(4)
_cell_volume 1699.0(5)
_diffrn_ambient_temperature 293
_diffrn_radiation_probe x-ray
_diffrn_radiation_type MoK\a
_diffrn_radiation_wavelength 0.71073
_exptl_absorpt_coefficient_mu 15.87
_exptl_crystal_density_diffrn 3.234
_exptl_crystal_F_000 1520
_refine_ls_goodness_of_fit_ref 1.004
_refine_ls_number_parameters 22
_refine_ls_number_reflns 456
_refine_ls_R_factor_gt 0.0217
_refine_ls_wR_factor_gt 0.0460
_cod_data_source_file EJSSIC-1997-34-1187-1198-1.cif
_cod_data_source_block Rb2CuVS4
_cod_original_cell_volume 1699.1(5)
_cod_original_sg_symbol_H-M 'F d d d'
_cod_database_code 4030899

loop_
_symmetry_equiv_pos_site_id
_symmetry_equiv_pos_as_xyz
1 x,y,z
2 1/4-x,1/4-y,z
3 x,1/4-y,1/4-z
4 1/4-x,y,1/4-z
5 -x,-y,-z
6 3/4+x,3/4+y,-z
7 -x,3/4+y,3/4+z
8 3/4+x,-y,3/4+z
9 x,1/2+y,1/2+z
10 1/4-x,3/4-y,1/2+z
11 x,3/4-y,3/4-z
12 1/4-x,1/2+y,3/4-z
13 -x,1/2-y,1/2-z
14 3/4+x,1/4+y,1/2-z
15 -x,1/4+y,1/4+z
16 3/4+x,1/2-y,1/4+z
17 1/2+x,y,1/2+z
18 3/4-x,1/4-y,1/2+z
19 1/2+x,1/4-y,3/4-z
20 3/4-x,y,3/4-z
21 1/2-x,-y,1/2-z
22 1/4+x,3/4+y,1/2-z
23 1/2-x,3/4+y,1/4+z
24 1/4+x,-y,1/4+z
25 1/2+x,1/2+y,z
26 3/4-x,3/4-y,z
27 1/2+x,3/4-y,1/4-z
28 3/4-x,1/2+y,1/4-z
29 1/2-x,1/2-y,-z
30 1/4+x,1/4+y,-z
31 1/2-x,1/4+y,3/4+z
32 1/4+x,1/2-y,3/4+z

loop_
_atom_site_label
_atom_site_type_symbol
_atom_site_thermal_displace_type
_atom_site_fract_x
_atom_site_fract_y
_atom_site_fract_z
_atom_site_occupancy
_atom_site_U_iso_or_equiv
_atom_site_calc_flag
_atom_site_refinement_flags
_atom_site_disorder_assembly
_atom_site_disorder_group
Cu Cu Uiso 0.12500 0.62500 0.12500 1.000 0.0230(10) . . . .
V V Uiso 0.62500 0.62500 0.12500 1.000 0.0150(10) . . . .
S S Uiso -0.14500(10) 0.53020(10) 0.07160(10) 1.000 0.0230(10) . . . .
Rb Rb Uiso 0.37500 0.37500 0.05310(10) 1.000 0.0280(10) . . . .

loop_
_atom_type_symbol
_atom_type_description
_atom_type_scat_dispersion_real
_atom_type_scat_dispersion_imag
_atom_type_scat_source
Cu Cu 0.3201 1.2651 ' International Tables Vol C Tables 4.2.6.8 and 6.1.1.4'
Rb Rb -0.9393 2.9676 ' International Tables Vol C Tables 4.2.6.8 and 6.1.1.4'
S S 0.1246 0.1234 ' International Tables Vol C Tables 4.2.6.8 and 6.1.1.4'
V V 0.3005 0.5294 ' International Tables Vol C Tables 4.2.6.8 and 6.1.1.4'

loop_
_geom_angle_atom_site_label_1
_geom_angle_atom_site_label_2
_geom_angle_atom_site_label_3
_geom_angle
_geom_angle_site_symmetry_1
_geom_angle_site_symmetry_2
_geom_angle_site_symmetry_3
_geom_angle_publ_flag
V Cu S 129.62(3) . . . yes
V Cu V 180.00 . . 1_455 yes
V Cu S 50.38(3) . . 2_565 yes
V Cu S 129.62(3) . . 3_565 yes
V Cu S 50.38(3) . . 4_555 yes
V Cu S 50.38(3) 1_455 . . yes
S Cu S 114.31(7) . . 2_565 yes
S Cu S 100.77(5) . . 3_565 yes
S Cu S 113.68(5) . . 4_555 yes
V Cu S 129.62(3) 1_455 . 2_565 yes
V Cu S 50.38(3) 1_455 . 3_565 yes
V Cu S 129.62(3) 1_455 . 4_555 yes
S Cu S 113.68(5) 2_565 . 3_565 yes
S Cu S 100.77(5) 2_565 . 4_555 yes
S Cu S 114.31(7) 3_565 . 4_555 yes
Cu V Cu 180.00 . . 1_655 yes
Cu V S 125.19(3) . . 1_655 yes
Cu V S 54.81(3) . . 2_565 yes
Cu V S 125.19(3) . . 3_665 yes
Cu V S 54.81(3) . . 4_555 yes
Cu V S 54.81(3) 1_655 . 1_655 yes
Cu V S 125.19(3) 1_655 . 2_565 yes
Cu V S 54.81(3) 1_655 . 3_665 yes
Cu V S 125.19(3) 1_655 . 4_555 yes
S V S 109.74(7) 1_655 . 2_565 yes
S V S 109.62(4) 1_655 . 3_665 yes
S V S 109.06(5) 1_655 . 4_555 yes
S V S 109.06(5) 2_565 . 3_665 yes
S V S 109.62(4) 2_565 . 4_555 yes
S V S 109.74(7) 3_665 . 4_555 yes
Cu S V 74.81(6) . . 1_455 yes

loop_
_geom_bond_atom_site_label_1
_geom_bond_atom_site_label_2
_geom_bond_distance
_geom_bond_site_symmetry_1
_geom_bond_site_symmetry_2
_geom_bond_publ_flag
Cu V 2.7240(5) . . yes
Cu S 2.3068(16) . . yes
Cu V 2.7240(5) . 1_455 yes
Cu S 2.3068(16) . 2_565 yes
Cu S 2.3068(16) . 3_565 yes
Cu S 2.3068(16) . 4_555 yes
V S 2.1743(16) . 1_655 yes
V S 2.1743(16) . 2_565 yes
V S 2.1743(16) . 3_665 yes
V S 2.1743(16) . 4_555 yes

loop_
_geom_torsion_atom_site_label_1
_geom_torsion_atom_site_label_2
_geom_torsion_atom_site_label_3
_geom_torsion_atom_site_label_4
_geom_torsion
_geom_torsion_site_symmetry_1
_geom_torsion_site_symmetry_2
_geom_torsion_site_symmetry_3
_geom_torsion_site_symmetry_4
_geom_torsion_publ_flag
S Cu V S 0.00(8) . . . 1_655 no
S Cu V S 90.48(9) . . . 2_565 no
S Cu V S -180.00(9) . . . 3_665 no
S Cu V S -89.52(9) . . . 4_555 no
S Cu S V -122.31(5) . . 2_565 . no
S Cu S V 122.74(6) . . 4_555 . no
